data_2216009
loop_
_publ_author_name
'Xia, Chang-Kun'
'Wu, Wen'
'Chen, Qiu-Yun'
'Xie, Ji-Min'

_publ_section_title
;Bis[\m-2-(3-pyridyl)-1<i>H</i>-benzimidazole-\k^2^<i>N</i>:<i>N</i>']disilver(I)
 dinitrate
;
_journal_coeditor_code HY2089
_journal_issue 11
_journal_name_full 'Acta Crystallographica Section E'
_journal_page_first m2820
_journal_page_last m2820
_journal_paper_doi 10.1107/S1600536807052129
_journal_volume 63
_journal_year 2007
_chemical_formula_iupac '[Ag2 (C12 H9 N3)2 ] (N O3)2'
_chemical_formula_moiety 'C24 H18 Ag2 N6 2+, 2(N O3 -)'
_chemical_formula_sum 'C24 H18 Ag2 N8 O6'
_chemical_formula_weight 730.20
_chemical_name_systematic
;
Bis[\m-2-(3-pyridyl)-1H-benzimidazole-\k^2^N:N']disilver(I) dinitrate
;
_space_group_IT_number 2
_symmetry_cell_setting triclinic
_symmetry_space_group_name_Hall '-P 1'
_symmetry_space_group_name_H-M 'P -1'
_atom_sites_solution_hydrogens geom
_atom_sites_solution_primary direct
_atom_sites_solution_secondary difmap
_audit_creation_method SHELXL-97
_cell_angle_alpha 105.949(18)
_cell_angle_beta 96.797(15)
_cell_angle_gamma 116.892(11)
_cell_formula_units_Z 1
_cell_length_a 8.317(3)
_cell_length_b 9.097(4)
_cell_length_c 9.934(4)
_cell_measurement_reflns_used 1908
_cell_measurement_temperature 293(2)
_cell_measurement_theta_max 27.4835
_cell_measurement_theta_min 2.7049
_cell_volume 618.2(5)
_computing_cell_refinement 'CrystalClear (Rigaku, 2000)'
_computing_data_collection 'CrystalClear (Rigaku, 2000)'
_computing_data_reduction 'CrystalClear (Rigaku, 2000)'
_computing_molecular_graphics 'SHELXTL (Siemens, 1994)'
_computing_publication_material 'SHELXL97 (Sheldrick, 1997)'
_computing_structure_refinement 'SHELXL97 (Sheldrick, 1997)'
_computing_structure_solution 'SHELXS97 (Sheldrick, 1997)'
_diffrn_ambient_temperature 293(2)
_diffrn_measured_fraction_theta_full 0.976
_diffrn_measured_fraction_theta_max 0.976
_diffrn_measurement_device_type 'Rigaku Mercury CCD'
_diffrn_measurement_method \w
_diffrn_radiation_monochromator graphite
_diffrn_radiation_source 'fine-focus sealed tube'
_diffrn_radiation_type MoK\a
_diffrn_radiation_wavelength 0.71073
_diffrn_reflns_av_R_equivalents 0.0125
_diffrn_reflns_av_sigmaI/netI 0.0197
_diffrn_reflns_limit_h_max 6
_diffrn_reflns_limit_h_min -10
_diffrn_reflns_limit_k_max 11
_diffrn_reflns_limit_k_min -10
_diffrn_reflns_limit_l_max 12
_diffrn_reflns_limit_l_min -12
_diffrn_reflns_number 4673
_diffrn_reflns_theta_full 27.48
_diffrn_reflns_theta_max 27.48
_diffrn_reflns_theta_min 2.70
_exptl_absorpt_coefficient_mu 1.643
_exptl_absorpt_correction_T_max 0.528
_exptl_absorpt_correction_T_min 0.444
_exptl_absorpt_correction_type multi-scan
_exptl_absorpt_process_details '(CrystalClear; Rigaku, 2000)'
_exptl_crystal_colour colorless
_exptl_crystal_density_diffrn 1.962
_exptl_crystal_density_method 'not measured'
_exptl_crystal_description prism
_exptl_crystal_F_000 360
_exptl_crystal_size_max 0.50
_exptl_crystal_size_mid 0.45
_exptl_crystal_size_min 0.40
_refine_diff_density_max 0.593
_refine_diff_density_min -0.626
_refine_ls_extinction_method none
_refine_ls_goodness_of_fit_ref 1.036
_refine_ls_hydrogen_treatment constr
_refine_ls_matrix_type full
_refine_ls_number_parameters 181
_refine_ls_number_reflns 2758
_refine_ls_number_restraints 0
_refine_ls_restrained_S_all 1.036
_refine_ls_R_factor_all 0.0253
_refine_ls_R_factor_gt 0.0235
_refine_ls_shift/su_max 0.002
_refine_ls_shift/su_mean 0.000
_refine_ls_structure_factor_coef Fsqd
_refine_ls_weighting_details 'calc w=1/[\s^2^(Fo^2^)+(0.0396P)^2^+0.1553P] where P=(Fo^2^+2Fc^2^)/3'
_refine_ls_weighting_scheme calc
_refine_ls_wR_factor_gt 0.0622
_refine_ls_wR_factor_ref 0.0632
_reflns_number_gt 2586
_reflns_number_total 2758
_reflns_threshold_expression I>2\s(I)
_cod_data_source_file hy2089.cif
_cod_data_source_block I
_cod_database_code 2216009
_cod_database_fobs_code 2216009

loop_
_symmetry_equiv_pos_as_xyz
'x, y, z'
'-x, -y, -z'

loop_
_atom_site_type_symbol
_atom_site_label
_atom_site_fract_x
_atom_site_fract_y
_atom_site_fract_z
_atom_site_U_iso_or_equiv
_atom_site_adp_type
_atom_site_calc_flag
_atom_site_refinement_flags
_atom_site_occupancy
Ag Ag1 0.69487(2) 0.909984(19) 0.836791(18) 0.03879(8) Uani d . 1
C C1 1.0525(3) 0.7222(3) 1.1866(2) 0.0340(4) Uani d . 1
H H1A 1.1496 0.7688 1.2706 0.041 Uiso calc R 1
C C2 0.8990(3) 0.5561(3) 1.1521(2) 0.0349(4) Uani d . 1
H H2A 0.8944 0.4912 1.2108 0.042 Uiso calc R 1
C C3 0.7521(3) 0.4871(3) 1.0294(2) 0.0315(4) Uani d . 1
H H3A 0.6471 0.3754 1.0046 0.038 Uiso calc R 1
C C4 0.7635(3) 0.5871(3) 0.9437(2) 0.0275(4) Uani d . 1
C C5 0.9260(3) 0.7512(3) 0.9839(2) 0.0299(4) Uani d . 1
H H5A 0.9368 0.8166 0.9246 0.036 Uiso calc R 1
C C6 0.6097(3) 0.5236(2) 0.8146(2) 0.0278(4) Uani d . 1
C C7 0.4068(3) 0.5075(3) 0.6448(2) 0.0296(4) Uani d . 1
C C8 0.2976(3) 0.5400(3) 0.5523(2) 0.0377(5) Uani d . 1
H H8A 0.3261 0.6549 0.5640 0.045 Uiso calc R 1
C C9 0.1461(3) 0.3949(4) 0.4431(3) 0.0452(5) Uani d . 1
H H9A 0.0698 0.4125 0.3809 0.054 Uiso calc R 1
C C10 0.1036(3) 0.2212(4) 0.4230(3) 0.0485(6) Uani d . 1
H H10A 0.0002 0.1266 0.3476 0.058 Uiso calc R 1
C C11 0.2107(3) 0.1873(3) 0.5119(3) 0.0420(5) Uani d . 1
H H11A 0.1839 0.0722 0.4977 0.050 Uiso calc R 1
C C12 0.3621(3) 0.3342(3) 0.6251(2) 0.0320(4) Uani d . 1
N N1 1.0673(2) 0.8195(2) 1.10372(19) 0.0310(3) Uani d . 1
N N2 0.5635(2) 0.6242(2) 0.76462(17) 0.0285(3) Uani d . 1
N N3 0.4925(2) 0.3486(2) 0.73404(19) 0.0323(4) Uani d . 1
H H3B 0.4988 0.2622 0.7486 0.039 Uiso calc R 1
N N4 0.3636(3) 0.9842(2) 0.83250(19) 0.0333(4) Uani d . 1
O O1 0.4791(3) 1.0384(3) 0.7610(2) 0.0500(4) Uani d . 1
O O2 0.2846(3) 1.0683(3) 0.8762(2) 0.0503(4) Uani d . 1
O O3 0.3345(3) 0.8520(3) 0.8593(2) 0.0623(5) Uani d . 1

loop_
_atom_site_aniso_label
_atom_site_aniso_U_11
_atom_site_aniso_U_22
_atom_site_aniso_U_33
_atom_site_aniso_U_12
_atom_site_aniso_U_13
_atom_site_aniso_U_23
Ag1 0.03312(11) 0.02520(10) 0.05195(12) 0.01146(8) 0.00234(8) 0.01578(8)
C1 0.0334(11) 0.0342(11) 0.0355(10) 0.0180(9) 0.0048(8) 0.0151(8)
C2 0.0369(11) 0.0375(11) 0.0399(10) 0.0203(10) 0.0140(9) 0.0240(9)
C3 0.0300(10) 0.0273(10) 0.0393(10) 0.0130(8) 0.0126(8) 0.0168(8)
C4 0.0267(9) 0.0252(9) 0.0341(9) 0.0148(8) 0.0094(8) 0.0128(7)
C5 0.0273(10) 0.0250(9) 0.0389(10) 0.0131(8) 0.0064(8) 0.0155(8)
C6 0.0233(9) 0.0231(9) 0.0351(9) 0.0087(7) 0.0080(7) 0.0137(7)
C7 0.0245(9) 0.0311(10) 0.0333(9) 0.0127(8) 0.0092(8) 0.0139(8)
C8 0.0395(12) 0.0449(12) 0.0377(10) 0.0259(11) 0.0113(9) 0.0197(9)
C9 0.0361(12) 0.0635(16) 0.0377(11) 0.0267(12) 0.0061(9) 0.0207(11)
C10 0.0313(12) 0.0538(15) 0.0387(11) 0.0104(11) 0.0001(9) 0.0109(11)
C11 0.0337(12) 0.0330(11) 0.0432(12) 0.0073(10) 0.0050(9) 0.0113(9)
C12 0.0251(9) 0.0311(10) 0.0347(10) 0.0097(8) 0.0068(8) 0.0140(8)
N1 0.0268(8) 0.0253(8) 0.0401(9) 0.0130(7) 0.0047(7) 0.0134(7)
N2 0.0265(8) 0.0256(8) 0.0342(8) 0.0132(7) 0.0074(7) 0.0128(6)
N3 0.0287(9) 0.0229(8) 0.0400(9) 0.0092(7) 0.0039(7) 0.0135(7)
N4 0.0293(9) 0.0276(9) 0.0381(9) 0.0129(7) 0.0011(7) 0.0117(7)
O1 0.0481(10) 0.0499(10) 0.0734(12) 0.0307(9) 0.0297(9) 0.0373(9)
O2 0.0553(11) 0.0530(11) 0.0576(10) 0.0381(10) 0.0188(9) 0.0214(9)
O3 0.0801(15) 0.0443(10) 0.0842(14) 0.0360(11) 0.0334(12) 0.0418(10)

loop_
_atom_type_symbol
_atom_type_description
_atom_type_scat_dispersion_real
_atom_type_scat_dispersion_imag
_atom_type_scat_source
C C 0.0033 0.0016 'International Tables Vol C Tables 4.2.6.8 and 6.1.1.4'
H H 0.0000 0.0000 'International Tables Vol C Tables 4.2.6.8 and 6.1.1.4'
N N 0.0061 0.0033 'International Tables Vol C Tables 4.2.6.8 and 6.1.1.4'
O O 0.0106 0.0060 'International Tables Vol C Tables 4.2.6.8 and 6.1.1.4'
Ag Ag -0.8971 1.1015 'International Tables Vol C Tables 4.2.6.8 and 6.1.1.4'

loop_
_geom_angle_atom_site_label_1
_geom_angle_atom_site_label_2
_geom_angle_atom_site_label_3
_geom_angle_site_symmetry_3
_geom_angle
_geom_angle_publ_flag
N2 Ag1 N1 2_777 154.25(7) y
N1 C1 C2 . 122.6(2) ?
N1 C1 H1A . 118.7 ?
C2 C1 H1A . 118.7 ?
C1 C2 C3 . 119.25(19) ?
C1 C2 H2A . 120.4 ?
C3 C2 H2A . 120.4 ?
C2 C3 C4 . 119.00(19) ?
C2 C3 H3A . 120.5 ?
C4 C3 H3A . 120.5 ?
C3 C4 C5 . 118.03(19) ?
C3 C4 C6 . 121.62(18) ?
C5 C4 C6 . 120.35(17) ?
N1 C5 C4 . 123.10(18) ?
N1 C5 H5A . 118.4 ?
C4 C5 H5A . 118.4 ?
N2 C6 N3 . 111.85(18) ?
N2 C6 C4 . 125.91(18) ?
N3 C6 C4 . 122.21(18) ?
N2 C7 C12 . 108.90(17) ?
N2 C7 C8 . 130.6(2) ?
C12 C7 C8 . 120.5(2) ?
C9 C8 C7 . 117.2(2) ?
C9 C8 H8A . 121.4 ?
C7 C8 H8A . 121.4 ?
C8 C9 C10 . 121.9(2) ?
C8 C9 H9A . 119.1 ?
C10 C9 H9A . 119.1 ?
C11 C10 C9 . 121.6(2) ?
C11 C10 H10A . 119.2 ?
C9 C10 H10A . 119.2 ?
C10 C11 C12 . 116.6(2) ?
C10 C11 H11A . 121.7 ?
C12 C11 H11A . 121.7 ?
N3 C12 C7 . 105.85(18) ?
N3 C12 C11 . 132.0(2) ?
C7 C12 C11 . 122.1(2) ?
C5 N1 C1 . 118.00(18) ?
C5 N1 Ag1 2_777 119.02(13) ?
C1 N1 Ag1 2_777 122.89(14) ?
C6 N2 C7 . 105.76(16) ?
C6 N2 Ag1 . 130.80(14) ?
C7 N2 Ag1 . 123.40(13) ?
C6 N3 C12 . 107.64(17) ?
C6 N3 O1 1_545 131.71(14) ?
C12 N3 O1 1_545 120.65(14) ?
C6 N3 H3B . 126.2 ?
C12 N3 H3B . 126.2 ?
O3 N4 O2 . 121.6(2) ?
O3 N4 O1 . 119.38(19) ?
O2 N4 O1 . 119.00(19) ?

loop_
_geom_bond_atom_site_label_1
_geom_bond_atom_site_label_2
_geom_bond_site_symmetry_2
_geom_bond_distance
_geom_bond_publ_flag
Ag1 N2 . 2.1650(19) y
Ag1 N1 2_777 2.1994(19) y
C1 N1 . 1.343(3) ?
C1 C2 . 1.377(3) ?
C1 H1A . 0.9300 ?
C2 C3 . 1.381(3) ?
C2 H2A . 0.9300 ?
C3 C4 . 1.389(3) ?
C3 H3A . 0.9300 ?
C4 C5 . 1.391(3) ?
C4 C6 . 1.467(3) ?
C5 N1 . 1.336(3) ?
C5 H5A . 0.9300 ?
C6 N2 . 1.324(2) ?
C6 N3 . 1.355(3) ?
C7 N2 . 1.389(3) ?
C7 C12 . 1.395(3) ?
C7 C8 . 1.396(3) ?
C8 C9 . 1.375(3) ?
C8 H8A . 0.9300 ?
C9 C10 . 1.403(4) ?
C9 H9A . 0.9300 ?
C10 C11 . 1.371(4) ?
C10 H10A . 0.9300 ?
C11 C12 . 1.397(3) ?
C11 H11A . 0.9300 ?
C12 N3 . 1.372(3) ?
N1 Ag1 2_777 2.1994(19) ?
N3 O1 1_545 2.860(3) ?
N3 H3B . 0.8600 ?
N4 O3 . 1.226(3) ?
N4 O2 . 1.243(2) ?
N4 O1 . 1.263(3) ?

loop_
_geom_hbond_atom_site_label_D
_geom_hbond_atom_site_label_H
_geom_hbond_atom_site_label_A
_geom_hbond_site_symmetry_A
_geom_hbond_distance_DH
_geom_hbond_distance_HA
_geom_hbond_distance_DA
_geom_hbond_angle_DHA
_geom_hbond_publ_flag
N3 H3B O1 1_545 0.86 2.01 2.860(3) 172.0 y

loop_
_geom_torsion_atom_site_label_1
_geom_torsion_atom_site_label_2
_geom_torsion_atom_site_label_3
_geom_torsion_atom_site_label_4
_geom_torsion_site_symmetry_1
_geom_torsion_site_symmetry_4
_geom_torsion
N1 C1 C2 C3 . . -1.4(3)
C1 C2 C3 C4 . . 0.3(3)
C2 C3 C4 C5 . . 1.6(3)
C2 C3 C4 C6 . . -178.09(18)
C3 C4 C5 N1 . . -2.7(3)
C6 C4 C5 N1 . . 177.04(18)
C3 C4 C6 N2 . . 148.1(2)
C5 C4 C6 N2 . . -31.7(3)
C3 C4 C6 N3 . . -29.7(3)
C5 C4 C6 N3 . . 150.54(19)
N2 C7 C8 C9 . . -178.6(2)
C12 C7 C8 C9 . . 0.2(3)
C7 C8 C9 C10 . . -1.0(3)
C8 C9 C10 C11 . . 0.3(4)
C9 C10 C11 C12 . . 1.1(4)
N2 C7 C12 N3 . . 0.2(2)
C8 C7 C12 N3 . . -178.82(18)
N2 C7 C12 C11 . . -179.67(19)
C8 C7 C12 C11 . . 1.3(3)
C10 C11 C12 N3 . . 178.2(2)
C10 C11 C12 C7 . . -1.9(3)
C4 C5 N1 C1 . . 1.6(3)
C4 C5 N1 Ag1 . 2_777 -174.98(14)
C2 C1 N1 C5 . . 0.5(3)
C2 C1 N1 Ag1 . 2_777 176.94(16)
N3 C6 N2 C7 . . 0.1(2)
C4 C6 N2 C7 . . -177.85(18)
N3 C6 N2 Ag1 . . -177.81(12)
C4 C6 N2 Ag1 . . 4.2(3)
C12 C7 N2 C6 . . -0.2(2)
C8 C7 N2 C6 . . 178.7(2)
C12 C7 N2 Ag1 . . 177.91(13)
C8 C7 N2 Ag1 . . -3.2(3)
N1 Ag1 N2 C6 2_777 . 52.9(2)
N1 Ag1 N2 C7 2_777 . -124.70(17)
N2 C6 N3 C12 . . 0.0(2)
C4 C6 N3 C12 . . 178.08(17)
N2 C6 N3 O1 . 1_545 -178.99(13)
C4 C6 N3 O1 . 1_545 -0.9(3)
C7 C12 N3 C6 . . -0.2(2)
C11 C12 N3 C6 . . 179.7(2)
C7 C12 N3 O1 . 1_545 178.99(12)
C11 C12 N3 O1 . 1_545 -1.1(3)
